data_7051698
loop_
_publ_author_name
'Oms, Olivier'
'Norel, Lucie'
'Chamoreau, Lise-Marie'
'Rousseli\`ere, H\'el\`ene'
'Train, Cyrille'

_publ_section_title
;
 Conformation and crystal packing sensitivity to substitution of
 thioxo- and oxo-tetrazane derivatives
;
_journal_issue 8
_journal_name_full 'New Journal of Chemistry'
_journal_page_first 1663
_journal_paper_doi 10.1039/b902225b
_journal_volume 33
_journal_year 2009
_chemical_formula_moiety 'C7 H12 N6 S'
_chemical_formula_sum 'C7 H12 N6 S'
_chemical_formula_weight 212.29
_chemical_name_systematic
;
?
;
_space_group_IT_number 14
_symmetry_cell_setting monoclinic
_symmetry_Int_Tables_number 14
_symmetry_space_group_name_Hall '-P 2ybc'
_symmetry_space_group_name_H-M 'P 1 21/c 1'
_atom_sites_solution_hydrogens geom
_atom_sites_solution_primary direct
_atom_sites_solution_secondary difmap
_audit_creation_method SHELXL-97
_cell_angle_alpha 90.00
_cell_angle_beta 92.127(17)
_cell_angle_gamma 90.00
_cell_formula_units_Z 4
_cell_length_a 9.8198(12)
_cell_length_b 9.615(2)
_cell_length_c 10.898(3)
_cell_measurement_reflns_used 35
_cell_measurement_temperature 250(2)
_cell_measurement_theta_max 20
_cell_measurement_theta_min 4.7
_cell_volume 1028.3(4)
_computing_cell_refinement 'Dirax/lsq (Duisenberg & Schreurs, 1989-2000)'
_computing_data_collection 'Collect (Nonius BV, 1997-2000)'
_computing_data_reduction 'EvalCCD (Duisenberg & Schreurs 1990-2000)'
_computing_molecular_graphics 'Ortep-3 for Windows (Farrugia, 1997)'
_computing_publication_material 'WinGX publication routines (Farrugia, 1999)'
_computing_structure_refinement 'SHELXL-97 (Sheldrick, 1997)'
_computing_structure_solution 'SIR92 (Giacovazzo et al, 1993)'
_diffrn_ambient_temperature 250(2)
_diffrn_detector_area_resol_mean 9
_diffrn_measured_fraction_theta_full 0.985
_diffrn_measured_fraction_theta_max 0.985
_diffrn_measurement_device_type KappaCCD
_diffrn_measurement_method 'CCD rotation images, thick slices'
_diffrn_radiation_monochromator graphite
_diffrn_radiation_source 'fine-focus sealed tube'
_diffrn_radiation_type MoK\a
_diffrn_radiation_wavelength 0.71073
_diffrn_reflns_av_R_equivalents 0.0577
_diffrn_reflns_av_sigmaI/netI 0.0988
_diffrn_reflns_limit_h_max 9
_diffrn_reflns_limit_h_min -13
_diffrn_reflns_limit_k_max 13
_diffrn_reflns_limit_k_min -12
_diffrn_reflns_limit_l_max 15
_diffrn_reflns_limit_l_min -14
_diffrn_reflns_number 7533
_diffrn_reflns_theta_full 30.00
_diffrn_reflns_theta_max 30.00
_diffrn_reflns_theta_min 2.83
_exptl_absorpt_coefficient_mu 0.287
_exptl_absorpt_correction_T_max 0.983
_exptl_absorpt_correction_T_min 0.721
_exptl_absorpt_correction_type multi-scan
_exptl_absorpt_process_details
;
R.H. Blessing, Acta Cryst. (1995), A51, 33-38
;
_exptl_crystal_colour colorless
_exptl_crystal_density_diffrn 1.371
_exptl_crystal_density_method 'not measured'
_exptl_crystal_description needle
_exptl_crystal_F_000 448
_exptl_crystal_size_max 0.31
_exptl_crystal_size_mid 0.06
_exptl_crystal_size_min 0.06
_refine_diff_density_max 0.265
_refine_diff_density_min -0.305
_refine_diff_density_rms 0.074
_refine_ls_extinction_method none
_refine_ls_goodness_of_fit_ref 0.995
_refine_ls_hydrogen_treatment constr
_refine_ls_matrix_type full
_refine_ls_number_parameters 129
_refine_ls_number_reflns 2963
_refine_ls_number_restraints 0
_refine_ls_restrained_S_all 0.995
_refine_ls_R_factor_all 0.1255
_refine_ls_R_factor_gt 0.0543
_refine_ls_shift/su_max 0.000
_refine_ls_shift/su_mean 0.000
_refine_ls_structure_factor_coef Fsqd
_refine_ls_weighting_details 'calc w=1/[\s^2^(Fo^2^)+(0.0655P)^2^+0.0000P] where P=(Fo^2^+2Fc^2^)/3'
_refine_ls_weighting_scheme calc
_refine_ls_wR_factor_gt 0.1164
_refine_ls_wR_factor_ref 0.1399
_reflns_number_gt 1669
_reflns_number_total 2963
_reflns_threshold_expression >2sigma(I)
_cod_data_source_file b902225b.txt
_cod_data_source_block oo30
_cod_original_cell_volume 1028.2(4)
_cod_original_sg_symbol_H-M 'P 21/c'
_cod_database_code 7051698

loop_
_symmetry_equiv_pos_as_xyz
'x, y, z'
'-x, y+1/2, -z+1/2'
'-x, -y, -z'
'x, -y-1/2, z-1/2'

loop_
_atom_site_label
_atom_site_type_symbol
_atom_site_fract_x
_atom_site_fract_y
_atom_site_fract_z
_atom_site_U_iso_or_equiv
_atom_site_adp_type
_atom_site_occupancy
_atom_site_symmetry_multiplicity
_atom_site_calc_flag
_atom_site_refinement_flags
_atom_site_disorder_assembly
_atom_site_disorder_group
S1 S 0.96379(6) 0.73354(7) 0.45565(5) 0.0373(2) Uani 1 1 d . . .
N1 N 0.72302(17) 0.64537(17) 0.15720(15) 0.0277(4) Uani 1 1 d . . .
H1 H 0.7768 0.6435 0.0893 0.033 Uiso 1 1 d R . .
N2 N 0.81160(17) 0.63542(17) 0.26491(15) 0.0263(4) Uani 1 1 d . . .
H2 H 0.6036 0.7884 0.0778 0.032 Uiso 1 1 d R . .
N3 N 0.84053(17) 0.87721(17) 0.27270(15) 0.0263(4) Uani 1 1 d . . .
N4 N 0.74823(18) 0.89806(17) 0.16823(15) 0.0283(4) Uani 1 1 d . . .
H4 H 0.7975 0.8972 0.1012 0.034 Uiso 1 1 d R . .
N6 N 0.53091(17) 0.89198(16) 0.33121(15) 0.0275(4) Uani 1 1 d . . .
N5 N 0.47146(17) 0.67466(17) 0.28378(15) 0.0294(4) Uani 1 1 d . . .
H5 H 0.4699 0.5955 0.2471 0.035 Uiso 1 1 calc R . .
C1 C 0.8651(2) 0.7499(2) 0.32224(18) 0.0250(5) Uani 1 1 d . . .
C2 C 0.6534(2) 0.7803(2) 0.15659(19) 0.0248(5) Uani 1 1 d . . .
C3 C 0.5522(2) 0.7842(2) 0.25807(18) 0.0235(4) Uani 1 1 d . . .
C5 C 0.3917(2) 0.7139(2) 0.3803(2) 0.0312(5) Uani 1 1 d . . .
H5A H 0.3260 0.6607 0.4179 0.037 Uiso 1 1 calc R . .
C4 C 0.4296(2) 0.8469(2) 0.40847(19) 0.0303(5) Uani 1 1 d . . .
H4A H 0.3932 0.9001 0.4705 0.036 Uiso 1 1 calc R . .
C6 C 0.8154(3) 0.4944(2) 0.3169(2) 0.0428(6) Uani 1 1 d . . .
H6A H 0.8940 0.4850 0.3713 0.064 Uiso 1 1 calc R . .
H6B H 0.8203 0.4276 0.2517 0.064 Uiso 1 1 calc R . .
H6C H 0.7345 0.4784 0.3616 0.064 Uiso 1 1 calc R . .
C7 C 0.8748(3) 1.0087(2) 0.3351(2) 0.0402(6) Uani 1 1 d . . .
H7A H 0.8040 1.0324 0.3899 0.060 Uiso 1 1 calc R . .
H7B H 0.8833 1.0811 0.2752 0.060 Uiso 1 1 calc R . .
H7C H 0.9595 0.9985 0.3811 0.060 Uiso 1 1 calc R . .

loop_
_atom_site_aniso_label
_atom_site_aniso_U_11
_atom_site_aniso_U_22
_atom_site_aniso_U_33
_atom_site_aniso_U_23
_atom_site_aniso_U_13
_atom_site_aniso_U_12
S1 0.0328(3) 0.0504(4) 0.0283(3) 0.0004(3) -0.0045(2) -0.0021(3)
N1 0.0308(10) 0.0283(10) 0.0238(8) -0.0049(8) -0.0014(8) 0.0025(8)
N2 0.0274(10) 0.0224(9) 0.0288(9) -0.0004(7) -0.0025(8) 0.0023(8)
N3 0.0252(9) 0.0251(9) 0.0285(9) -0.0035(8) 0.0005(7) -0.0047(8)
N4 0.0314(10) 0.0268(10) 0.0269(9) 0.0038(7) 0.0027(8) 0.0000(8)
N6 0.0284(10) 0.0196(9) 0.0350(9) -0.0025(8) 0.0062(8) 0.0007(7)
N5 0.0332(11) 0.0192(9) 0.0361(10) -0.0039(8) 0.0039(8) -0.0022(8)
C1 0.0182(10) 0.0308(12) 0.0262(10) -0.0019(9) 0.0056(8) -0.0008(9)
C2 0.0247(11) 0.0232(10) 0.0262(10) -0.0011(8) -0.0022(9) 0.0020(9)
C3 0.0207(10) 0.0212(10) 0.0283(10) -0.0009(9) -0.0020(8) 0.0012(8)
C5 0.0298(12) 0.0275(12) 0.0365(12) 0.0043(10) 0.0051(10) -0.0022(10)
C4 0.0314(12) 0.0269(12) 0.0328(11) -0.0005(10) 0.0042(10) 0.0048(10)
C6 0.0472(15) 0.0323(13) 0.0485(14) 0.0072(11) -0.0036(12) 0.0026(11)
C7 0.0456(15) 0.0323(13) 0.0429(13) -0.0076(11) 0.0051(12) -0.0129(11)

loop_
_atom_type_symbol
_atom_type_description
_atom_type_scat_dispersion_real
_atom_type_scat_dispersion_imag
_atom_type_scat_source
C C 0.0033 0.0016 'International Tables Vol C Tables 4.2.6.8 and 6.1.1.4'
H H 0.0000 0.0000 'International Tables Vol C Tables 4.2.6.8 and 6.1.1.4'
N N 0.0061 0.0033 'International Tables Vol C Tables 4.2.6.8 and 6.1.1.4'
S S 0.1246 0.1234 'International Tables Vol C Tables 4.2.6.8 and 6.1.1.4'

loop_
_geom_angle_atom_site_label_1
_geom_angle_atom_site_label_2
_geom_angle_atom_site_label_3
_geom_angle
_geom_angle_site_symmetry_1
_geom_angle_site_symmetry_3
_geom_angle_publ_flag
N2 N1 C2 109.28(13) . . ?
N2 N1 H1 107.8 . . ?
C2 N1 H1 107.1 . . ?
C1 N2 N1 122.17(16) . . ?
C1 N2 C6 124.41(17) . . ?
N1 N2 C6 112.46(15) . . ?
C1 N3 N4 122.47(15) . . ?
C1 N3 C7 123.94(18) . . ?
N4 N3 C7 111.87(16) . . ?
N3 N4 C2 109.81(14) . . ?
N3 N4 H4 107.5 . . ?
C2 N4 H4 106.5 . . ?
C3 N6 C4 104.56(17) . . ?
C3 N5 C5 107.28(17) . . ?
C3 N5 H5 126.4 . . ?
C5 N5 H5 126.4 . . ?
N3 C1 N2 119.16(18) . . ?
N3 C1 S1 120.25(15) . . ?
N2 C1 S1 120.58(16) . . ?
N1 C2 N4 112.82(16) . . ?
N1 C2 C3 109.68(16) . . ?
N4 C2 C3 110.44(16) . . ?
N1 C2 H2 107.0 . . ?
N4 C2 H2 108.1 . . ?
C3 C2 H2 108.6 . . ?
N6 C3 N5 112.09(17) . . ?
N6 C3 C2 125.42(17) . . ?
N5 C3 C2 122.49(17) . . ?
C4 C5 N5 105.56(19) . . ?
C4 C5 H5A 127.2 . . ?
N5 C5 H5A 127.2 . . ?
C5 C4 N6 110.50(19) . . ?
C5 C4 H4A 124.7 . . ?
N6 C4 H4A 124.7 . . ?
N2 C6 H6A 109.5 . . ?
N2 C6 H6B 109.5 . . ?
H6A C6 H6B 109.5 . . ?
N2 C6 H6C 109.5 . . ?
H6A C6 H6C 109.5 . . ?
H6B C6 H6C 109.5 . . ?
N3 C7 H7A 109.5 . . ?
N3 C7 H7B 109.5 . . ?
H7A C7 H7B 109.5 . . ?
N3 C7 H7C 109.5 . . ?
H7A C7 H7C 109.5 . . ?
H7B C7 H7C 109.5 . . ?

loop_
_geom_bond_atom_site_label_1
_geom_bond_atom_site_label_2
_geom_bond_distance
_geom_bond_site_symmetry_2
_geom_bond_publ_flag
S1 C1 1.724(2) . ?
N1 N2 1.438(2) . ?
N1 C2 1.467(3) . ?
N1 H1 0.9252 . ?
N2 C1 1.361(3) . ?
N2 C6 1.470(3) . ?
N3 C1 1.356(3) . ?
N3 N4 1.443(2) . ?
N3 C7 1.469(3) . ?
N4 C2 1.468(2) . ?
N4 H4 0.8908 . ?
N6 C3 1.328(2) . ?
N6 C4 1.396(3) . ?
N5 C3 1.354(3) . ?
N5 C5 1.387(3) . ?
N5 H5 0.8600 . ?
C2 C3 1.514(3) . ?
C2 H2 0.9753 . ?
C5 C4 1.364(3) . ?
C5 H5A 0.9300 . ?
C4 H4A 0.9300 . ?
C6 H6A 0.9600 . ?
C6 H6B 0.9600 . ?
C6 H6C 0.9600 . ?
C7 H7A 0.9600 . ?
C7 H7B 0.9600 . ?
C7 H7C 0.9600 . ?

loop_
_cod_related_entry_id
_cod_related_entry_database
_cod_related_entry_code
1 ChemSpider 30652899
